data_7061611
loop_
_publ_author_name
'Opa\<cak, Sa\<sa'
'Peri\'c, Berislav'
'Goj\<si\'c, Tomislav'
'\<Ciko\<s, Ana'
'Viki\'c-Topi\'c, Dra\<zen'
'Kirin, Sre\'cko I.'

_publ_section_title
;
 Tandem amide coupling and hydroamination: unexpected benzotriazole oxide
 addition to the propiolic acid triple bond
;
_journal_issue 27
_journal_name_full 'New Journal of Chemistry'
_journal_page_first 13275
_journal_page_last 13285
_journal_paper_doi 10.1039/D2NJ02587F
_journal_volume 46
_journal_year 2022
_chemical_absolute_configuration rm
_chemical_formula_moiety 'C20 H27 N5 O4'
_chemical_formula_sum 'C20 H27 N5 O4'
_chemical_formula_weight 401.47
_space_group_crystal_system orthorhombic
_space_group_IT_number 19
_space_group_name_Hall 'P 2ac 2ab'
_space_group_name_H-M_alt 'P 21 21 21'
_atom_sites_solution_hydrogens mixed
_atom_sites_solution_primary direct
_atom_sites_solution_secondary difmap
_audit_creation_method SHELXL-2018/3
_audit_update_record
;
2022-04-07 deposited with the CCDC.	2022-06-17 downloaded from the CCDC.
;
_cell_angle_alpha 90
_cell_angle_beta 90
_cell_angle_gamma 90
_cell_formula_units_Z 4
_cell_length_a 7.8627(4)
_cell_length_b 10.6927(5)
_cell_length_c 24.4593(12)
_cell_measurement_reflns_used 3911
_cell_measurement_temperature 204(2)
_cell_measurement_theta_max 75.5570
_cell_measurement_theta_min 3.5200
_cell_volume 2056.38(17)
_computing_cell_refinement 'CrysAlisPro 1.171.39.46 (Rigaku OD, 2018)'
_computing_data_collection 'CrysAlisPro 1.171.39.46 (Rigaku OD, 2018)'
_computing_data_reduction 'CrysAlisPro 1.171.39.46 (Rigaku OD, 2018)'
_computing_structure_refinement 'SHELXL-2018/3 (Sheldrick, 2018)'
_computing_structure_solution 'SHELXT-2015 (Sheldrick, 2015)'
_diffrn_ambient_temperature 204(2)
_diffrn_detector_area_resol_mean 10.4323
_diffrn_measured_fraction_theta_full 0.994
_diffrn_measured_fraction_theta_max 0.985
_diffrn_measurement_device_type 'Xcalibur, Ruby, Nova'
_diffrn_measurement_method '\w scans'
_diffrn_radiation_type CuK\a
_diffrn_radiation_wavelength 1.54184
_diffrn_reflns_av_R_equivalents 0.0355
_diffrn_reflns_av_unetI/netI 0.0490
_diffrn_reflns_Laue_measured_fraction_full 0.994
_diffrn_reflns_Laue_measured_fraction_max 0.985
_diffrn_reflns_limit_h_max 9
_diffrn_reflns_limit_h_min -7
_diffrn_reflns_limit_k_max 13
_diffrn_reflns_limit_k_min -12
_diffrn_reflns_limit_l_max 25
_diffrn_reflns_limit_l_min -30
_diffrn_reflns_number 6469
_diffrn_reflns_point_group_measured_fraction_full 0.936
_diffrn_reflns_point_group_measured_fraction_max 0.910
_diffrn_reflns_theta_full 67.684
_diffrn_reflns_theta_max 75.594
_diffrn_reflns_theta_min 3.614
_diffrn_source 'micro-focus sealed X-ray tube'
_exptl_absorpt_coefficient_mu 0.758
_exptl_absorpt_correction_T_max 1.00000
_exptl_absorpt_correction_T_min 0.94149
_exptl_absorpt_correction_type multi-scan
_exptl_absorpt_process_details
;
CrysAlisPro 1.171.39.46 (Rigaku Oxford Diffraction, 2018)
Empirical absorption correction using spherical harmonics,
 implemented in SCALE3 ABSPACK scaling algorithm.
;
_exptl_crystal_colour colourless
_exptl_crystal_density_diffrn 1.297
_exptl_crystal_description prism
_exptl_crystal_F_000 856
_exptl_crystal_size_max 0.3
_exptl_crystal_size_mid 0.2
_exptl_crystal_size_min 0.1
_refine_diff_density_max 0.304
_refine_diff_density_min -0.251
_refine_diff_density_rms 0.051
_refine_ls_abs_structure_details
;
 Flack x determined using 1285 quotients [(I+)-(I-)]/[(I+)+(I-)]
 (Parsons, Flack and Wagner, Acta Cryst. B69 (2013) 249-259).
;
_refine_ls_abs_structure_Flack -0.19(17)
_refine_ls_extinction_method none
_refine_ls_goodness_of_fit_ref 1.051
_refine_ls_hydrogen_treatment mixed
_refine_ls_matrix_type full
_refine_ls_number_parameters 273
_refine_ls_number_reflns 3885
_refine_ls_number_restraints 0
_refine_ls_restrained_S_all 1.051
_refine_ls_R_factor_all 0.0520
_refine_ls_R_factor_gt 0.0490
_refine_ls_shift/su_max 0.000
_refine_ls_shift/su_mean 0.000
_refine_ls_structure_factor_coef Fsqd
_refine_ls_weighting_details 'w=1/[\s^2^(Fo^2^)+(0.0813P)^2^+0.5035P] where P=(Fo^2^+2Fc^2^)/3'
_refine_ls_weighting_scheme calc
_refine_ls_wR_factor_gt 0.1367
_refine_ls_wR_factor_ref 0.1415
_reflns_Friedel_coverage 0.608
_reflns_Friedel_fraction_full 0.857
_reflns_Friedel_fraction_max 0.809
_reflns_number_gt 3651
_reflns_number_total 3885
_reflns_threshold_expression 'I > 2\s(I)'
_cod_data_source_file d2nj02587f3.cif
_cod_data_source_block 5
_cod_depositor_comments 'Adding full bibliography for 7061606--7061612.cif.'
_cod_database_code 7061611
_shelx_shelxl_version_number 2018/3
_shelx_space_group_comment
;
The symmetry employed for this shelxl refinement is uniquely defined
by the following loop, which should always be used as a source of
symmetry information in preference to the above space-group names.
They are only intended as comments.
;

loop_
_space_group_symop_operation_xyz
'x, y, z'
'-x+1/2, -y, z+1/2'
'-x, y+1/2, -z+1/2'
'x+1/2, -y+1/2, -z'

loop_
_atom_site_label
_atom_site_type_symbol
_atom_site_fract_x
_atom_site_fract_y
_atom_site_fract_z
_atom_site_U_iso_or_equiv
_atom_site_adp_type
_atom_site_occupancy
_atom_site_site_symmetry_order
_atom_site_calc_flag
_atom_site_refinement_flags_posn
_atom_site_refinement_flags_adp
_atom_site_refinement_flags_occupancy
_atom_site_disorder_assembly
_atom_site_disorder_group
N1C N 0.5036(3) 0.3944(3) 0.09481(11) 0.0291(5) Uani 1 1 d . . . . .
H1NC H 0.573(5) 0.387(4) 0.1188(15) 0.029(9) Uiso 1 1 d . . . . .
C1C C 0.5650(4) 0.4376(3) 0.04175(12) 0.0266(6) Uani 1 1 d . . . . .
H1C H 0.486249 0.408863 0.013352 0.032 Uiso 1 1 calc R U . . .
C2C C 0.5744(5) 0.5806(3) 0.03981(14) 0.0357(7) Uani 1 1 d . . . . .
H2C2 H 0.462052 0.615282 0.045988 0.043 Uiso 1 1 calc R U . . .
H1C2 H 0.648695 0.610252 0.068688 0.043 Uiso 1 1 calc R U . . .
C3C C 0.6411(5) 0.6250(3) -0.01500(15) 0.0405(8) Uani 1 1 d . . . . .
H2C3 H 0.653689 0.715203 -0.014284 0.049 Uiso 1 1 calc R U . . .
H1C3 H 0.559538 0.604155 -0.043321 0.049 Uiso 1 1 calc R U . . .
C4C C 0.8111(5) 0.5656(3) -0.02852(17) 0.0442(9) Uani 1 1 d . . . . .
H1C4 H 0.896341 0.595689 -0.003066 0.053 Uiso 1 1 calc R U . . .
H2C4 H 0.845280 0.590513 -0.065030 0.053 Uiso 1 1 calc R U . . .
C5C C 0.8029(4) 0.4227(3) -0.02554(14) 0.0373(7) Uani 1 1 d . . . . .
H1C5 H 0.725862 0.391551 -0.053372 0.045 Uiso 1 1 calc R U . . .
H2C5 H 0.914775 0.387973 -0.032549 0.045 Uiso 1 1 calc R U . . .
C6C C 0.7415(4) 0.3811(3) 0.03066(12) 0.0272(6) Uani 1 1 d . . . . .
H6C H 0.820783 0.413482 0.058151 0.033 Uiso 1 1 calc R U . . .
N2C N 0.7387(4) 0.2450(2) 0.03478(10) 0.0291(5) Uani 1 1 d . . . . .
H2NC H 0.729(5) 0.202(4) 0.0074(16) 0.035(10) Uiso 1 1 d . . . . .
C1B C 0.7671(4) 0.1884(3) 0.08248(12) 0.0281(6) Uani 1 1 d . . . . .
O1B O 0.7976(3) 0.24329(19) 0.12570(8) 0.0306(5) Uani 1 1 d . . . . .
O2B O 0.7563(3) 0.06297(19) 0.07797(8) 0.0317(5) Uani 1 1 d . . . . .
C2B C 0.7574(5) -0.0150(3) 0.12754(13) 0.0352(7) Uani 1 1 d . . . . .
C3B C 0.7246(5) -0.1459(3) 0.10473(16) 0.0423(8) Uani 1 1 d . . . . .
H2B3 H 0.616483 -0.147290 0.086494 0.063 Uiso 1 1 calc R U . . .
H1B3 H 0.723956 -0.205317 0.134147 0.063 Uiso 1 1 calc R U . . .
H3B3 H 0.812710 -0.167240 0.079221 0.063 Uiso 1 1 calc R U . . .
C4B C 0.9315(5) -0.0084(3) 0.15486(16) 0.0462(9) Uani 1 1 d . . . . .
H2B4 H 1.016614 -0.038950 0.130093 0.069 Uiso 1 1 calc R U . . .
H1B4 H 0.931107 -0.058794 0.187340 0.069 Uiso 1 1 calc R U . . .
H3B4 H 0.956449 0.076790 0.164354 0.069 Uiso 1 1 calc R U . . .
C5B C 0.6158(5) 0.0234(4) 0.16580(16) 0.0476(9) Uani 1 1 d . . . . .
H2B5 H 0.637635 0.106080 0.179429 0.071 Uiso 1 1 calc R U . . .
H1B5 H 0.610131 -0.034190 0.195847 0.071 Uiso 1 1 calc R U . . .
H3B5 H 0.509572 0.022829 0.146434 0.071 Uiso 1 1 calc R U . . .
C1A C 0.3410(4) 0.3683(3) 0.10592(12) 0.0268(6) Uani 1 1 d . . . . .
O1A O 0.2228(3) 0.3851(2) 0.07338(8) 0.0312(5) Uani 1 1 d . . . . .
C2A C 0.3141(4) 0.3135(3) 0.16116(13) 0.0293(6) Uani 1 1 d . . . . .
H2A H 0.407276 0.290757 0.182348 0.035 Uiso 1 1 calc R U . . .
C3A C 0.1586(4) 0.2971(3) 0.18030(12) 0.0279(6) Uani 1 1 d . . . . .
H3A H 0.067468 0.326301 0.159694 0.034 Uiso 1 1 calc R U . . .
N1H N 0.1729(4) 0.1158(2) 0.29773(10) 0.0333(6) Uani 1 1 d . . . . .
O1H O 0.2512(4) 0.0432(2) 0.32980(10) 0.0475(6) Uani 1 1 d . . . . .
N2H N 0.2472(3) 0.1667(2) 0.25445(11) 0.0338(6) Uani 1 1 d . . . . .
N3H N 0.1243(3) 0.2375(2) 0.23037(10) 0.0284(5) Uani 1 1 d . . . . .
C1H C 0.0038(4) 0.1530(3) 0.30243(13) 0.0328(7) Uani 1 1 d . . . . .
C2H C -0.0271(4) 0.2314(3) 0.25837(12) 0.0278(6) Uani 1 1 d . . . . .
C3H C -0.1855(4) 0.2880(3) 0.25047(13) 0.0327(6) Uani 1 1 d . . . . .
H3H H -0.207089 0.342214 0.221570 0.039 Uiso 1 1 calc R U . . .
C4H C -0.3074(4) 0.2573(4) 0.28875(15) 0.0431(8) Uani 1 1 d . . . . .
H4H H -0.415718 0.291145 0.285011 0.052 Uiso 1 1 calc R U . . .
C5H C -0.2755(5) 0.1774(4) 0.33307(16) 0.0470(9) Uani 1 1 d . . . . .
H5H H -0.362836 0.160196 0.357568 0.056 Uiso 1 1 calc R U . . .
C6H C -0.1193(5) 0.1241(3) 0.34124(14) 0.0412(8) Uani 1 1 d . . . . .
H6H H -0.096995 0.071984 0.370822 0.049 Uiso 1 1 calc R U . . .

loop_
_atom_site_aniso_label
_atom_site_aniso_U_11
_atom_site_aniso_U_22
_atom_site_aniso_U_33
_atom_site_aniso_U_23
_atom_site_aniso_U_13
_atom_site_aniso_U_12
N1C 0.0261(11) 0.0343(13) 0.0267(12) 0.0019(11) 0.0007(11) -0.0011(11)
C1C 0.0269(13) 0.0285(14) 0.0244(13) -0.0001(11) 0.0021(12) -0.0011(11)
C2C 0.0431(17) 0.0279(14) 0.0361(16) -0.0009(13) 0.0026(15) 0.0058(14)
C3C 0.0527(19) 0.0268(14) 0.0420(17) 0.0065(13) 0.0069(16) 0.0032(15)
C4C 0.0443(19) 0.0393(17) 0.049(2) 0.0112(16) 0.0111(17) -0.0060(15)
C5C 0.0326(15) 0.0387(16) 0.0407(17) 0.0084(13) 0.0126(14) 0.0049(13)
C6C 0.0263(13) 0.0242(12) 0.0310(13) 0.0001(11) -0.0001(12) 0.0002(12)
N2C 0.0353(13) 0.0247(11) 0.0274(11) -0.0020(10) 0.0001(11) 0.0016(11)
C1B 0.0268(12) 0.0262(13) 0.0314(14) -0.0005(11) 0.0002(12) -0.0001(12)
O1B 0.0349(11) 0.0275(10) 0.0293(10) -0.0008(8) -0.0036(9) -0.0019(9)
O2B 0.0396(11) 0.0246(9) 0.0308(10) -0.0006(8) -0.0049(10) 0.0001(9)
C2B 0.0428(16) 0.0248(13) 0.0379(15) 0.0027(12) -0.0081(15) -0.0042(14)
C3B 0.0458(18) 0.0273(15) 0.054(2) 0.0026(14) -0.0143(17) -0.0020(14)
C4B 0.056(2) 0.0306(17) 0.052(2) 0.0017(16) -0.0215(18) 0.0017(16)
C5B 0.056(2) 0.0398(18) 0.0473(19) 0.0034(16) 0.0065(18) -0.0084(17)
C1A 0.0282(13) 0.0253(12) 0.0270(13) -0.0051(11) 0.0010(11) -0.0001(12)
O1A 0.0265(10) 0.0386(11) 0.0285(10) 0.0002(9) 0.0019(8) -0.0006(9)
C2A 0.0279(13) 0.0312(14) 0.0287(14) -0.0012(12) 0.0006(12) -0.0004(12)
C3A 0.0319(13) 0.0285(13) 0.0234(13) -0.0004(11) -0.0018(12) -0.0022(12)
N1H 0.0450(14) 0.0268(11) 0.0282(12) 0.0027(10) -0.0019(12) -0.0016(12)
O1H 0.0645(17) 0.0392(12) 0.0387(12) 0.0087(10) -0.0085(13) 0.0098(13)
N2H 0.0343(13) 0.0344(12) 0.0327(13) 0.0023(10) -0.0016(12) -0.0017(12)
N3H 0.0281(12) 0.0302(12) 0.0269(12) 0.0029(10) -0.0022(10) -0.0023(10)
C1H 0.0403(16) 0.0268(14) 0.0312(15) -0.0011(12) 0.0017(14) -0.0064(12)
C2H 0.0321(14) 0.0275(13) 0.0240(13) -0.0021(11) 0.0006(11) -0.0074(11)
C3H 0.0311(14) 0.0355(15) 0.0314(14) -0.0045(12) 0.0007(13) -0.0022(12)
C4H 0.0357(16) 0.050(2) 0.0435(18) -0.0082(16) 0.0102(15) -0.0049(16)
C5H 0.0477(19) 0.050(2) 0.0434(19) -0.0019(16) 0.0159(17) -0.0114(18)
C6H 0.060(2) 0.0353(16) 0.0280(14) -0.0003(14) 0.0096(15) -0.0097(17)

loop_
_atom_type_symbol
_atom_type_description
_atom_type_scat_dispersion_real
_atom_type_scat_dispersion_imag
_atom_type_scat_source
C C 0.0181 0.0091 'International Tables Vol C Tables 4.2.6.8 and 6.1.1.4'
H H 0.0000 0.0000 'International Tables Vol C Tables 4.2.6.8 and 6.1.1.4'
N N 0.0311 0.0180 'International Tables Vol C Tables 4.2.6.8 and 6.1.1.4'
O O 0.0492 0.0322 'International Tables Vol C Tables 4.2.6.8 and 6.1.1.4'

loop_
_geom_angle_atom_site_label_1
_geom_angle_atom_site_label_2
_geom_angle_atom_site_label_3
_geom_angle
_geom_angle_site_symmetry_1
_geom_angle_site_symmetry_3
_geom_angle_publ_flag
C1A N1C C1C 124.3(3) . . ?
N1C C1C C2C 111.1(3) . . ?
N1C C1C C6C 109.3(2) . . ?
C2C C1C C6C 110.1(3) . . ?
C3C C2C C1C 110.9(3) . . ?
C2C C3C C4C 111.5(3) . . ?
C3C C4C C5C 111.8(3) . . ?
C6C C5C C4C 110.3(3) . . ?
N2C C6C C5C 111.0(3) . . ?
N2C C6C C1C 111.5(2) . . ?
C5C C6C C1C 109.3(2) . . ?
C1B N2C C6C 120.7(3) . . ?
O1B C1B N2C 124.5(3) . . ?
O1B C1B O2B 123.8(3) . . ?
N2C C1B O2B 111.7(2) . . ?
C1B O2B C2B 119.7(2) . . ?
O2B C2B C5B 110.6(3) . . ?
O2B C2B C4B 109.9(3) . . ?
C5B C2B C4B 112.2(3) . . ?
O2B C2B C3B 102.5(2) . . ?
C5B C2B C3B 110.5(3) . . ?
C4B C2B C3B 110.7(3) . . ?
O1A C1A N1C 123.9(3) . . ?
O1A C1A C2A 122.3(3) . . ?
N1C C1A C2A 113.7(3) . . ?
C3A C2A C1A 120.4(3) . . ?
C2A C3A N3H 123.1(3) . . ?
O1H N1H N2H 122.2(3) . . ?
O1H N1H C1H 126.1(3) . . ?
N2H N1H C1H 111.7(3) . . ?
N1H N2H N3H 105.1(2) . . ?
N2H N3H C2H 111.9(2) . . ?
N2H N3H C3A 119.5(2) . . ?
C2H N3H C3A 128.4(3) . . ?
C2H C1H C6H 122.8(3) . . ?
C2H C1H N1H 106.0(3) . . ?
C6H C1H N1H 131.1(3) . . ?
N3H C2H C1H 105.3(3) . . ?
N3H C2H C3H 133.0(3) . . ?
C1H C2H C3H 121.7(3) . . ?
C4H C3H C2H 115.0(3) . . ?
C3H C4H C5H 123.0(4) . . ?
C6H C5H C4H 121.8(3) . . ?
C5H C6H C1H 115.6(3) . . ?

loop_
_geom_bond_atom_site_label_1
_geom_bond_atom_site_label_2
_geom_bond_distance
_geom_bond_site_symmetry_2
_geom_bond_publ_flag
N1C C1A 1.336(4) . ?
N1C C1C 1.460(4) . ?
C1C C2C 1.531(4) . ?
C1C C6C 1.538(4) . ?
C2C C3C 1.516(5) . ?
C3C C4C 1.516(5) . ?
C4C C5C 1.531(5) . ?
C5C C6C 1.523(4) . ?
C6C N2C 1.460(4) . ?
N2C C1B 1.333(4) . ?
C1B O1B 1.233(4) . ?
C1B O2B 1.348(3) . ?
O2B C2B 1.472(4) . ?
C2B C5B 1.511(5) . ?
C2B C4B 1.525(5) . ?
C2B C3B 1.528(4) . ?
C1A O1A 1.237(4) . ?
C1A C2A 1.488(4) . ?
C2A C3A 1.321(4) . ?
C3A N3H 1.406(4) . ?
N1H O1H 1.264(4) . ?
N1H N2H 1.326(4) . ?
N1H C1H 1.392(4) . ?
N2H N3H 1.361(4) . ?
N3H C2H 1.375(4) . ?
C1H C2H 1.387(4) . ?
C1H C6H 1.391(5) . ?
C2H C3H 1.398(4) . ?
C3H C4H 1.379(5) . ?
C4H C5H 1.403(6) . ?
C5H C6H 1.368(6) . ?
